data_8102145
loop_
_publ_author_name
'Noor, Awal'
'Irrgang, Torsten'
'Glatz, Germund'
'Kempe, Rhett'

_publ_section_title
;
Crystal structure of (2,6-diisopropyl-phenyl)-pyridin-2-yl-amine toluene 
hemisolvate, C~17~H~22~N~2~ &#x00B7; 0.5C~7~H~8~
;
_journal_issue 3
_journal_name_full 'Zeitschrift f\"ur Kristallographie - New Crystal Structures'
_journal_page_first 263
_journal_page_last 264
_journal_volume 222
_journal_year 2007
_chemical_formula_structural 'C17H22N2 &#x00B7; 0.5C7H8'
_chemical_formula_sum 'C20.5 H26 N2'
_chemical_formula_weight 346.51
_chemical_name_systematic
;
(2,6-diisopropyl-phenyl)-pyridin-2-yl-amine toluene solvate
;
_space_group_IT_number 15
_symmetry_cell_setting monoclinic
_symmetry_space_group_name_Hall '-C 2yc'
_symmetry_space_group_name_H-M 'C 1 2/c 1'
_atom_sites_solution_hydrogens geom
_atom_sites_solution_primary direct
_atom_sites_solution_secondary difmap
_audit_creation_method SHELXL-97
_cell_angle_alpha 90.00
_cell_angle_beta 105.772(7)
_cell_angle_gamma 90.00
_cell_formula_units_Z 4
_cell_length_a 13.9640(8)
_cell_length_b 15.1460(9)
_cell_length_c 17.6210(14)
_cell_measurement_reflns_used all
_cell_measurement_temperature 173(2)
_cell_volume 3586.5(4)
_computing_data_collection X-AREA-STOE
_computing_structure_refinement 'SHELXL-97 (Sheldrick, 1997)'
_diffrn_ambient_temperature 173(2)
_diffrn_measured_fraction_theta_full 0.994
_diffrn_measured_fraction_theta_max 0.994
_diffrn_measurement_device_type 'Stoe IPDS 2'
_diffrn_measurement_method omega
_diffrn_radiation_monochromator graphite
_diffrn_radiation_source 'fine-focus sealed tube'
_diffrn_radiation_type MoK\a
_diffrn_radiation_wavelength 0.71069
_diffrn_reflns_av_R_equivalents 0.0519
_diffrn_reflns_av_sigmaI/netI 0.0346
_diffrn_reflns_limit_h_max 16
_diffrn_reflns_limit_h_min -17
_diffrn_reflns_limit_k_max 18
_diffrn_reflns_limit_k_min -18
_diffrn_reflns_limit_l_max 21
_diffrn_reflns_limit_l_min -21
_diffrn_reflns_number 23876
_diffrn_reflns_theta_full 25.72
_diffrn_reflns_theta_max 25.72
_diffrn_reflns_theta_min 2.03
_exptl_absorpt_coefficient_mu 0.065
_exptl_absorpt_correction_type none
_exptl_crystal_colour colourless
_exptl_crystal_density_diffrn 1.113
_exptl_crystal_density_method 'not measured'
_exptl_crystal_description prism
_exptl_crystal_F_000 1304
_exptl_crystal_size_max 0.65
_exptl_crystal_size_mid 0.35
_exptl_crystal_size_min 0.33
_refine_diff_density_max 0.166
_refine_diff_density_min -0.138
_refine_diff_density_rms 0.032
_refine_ls_extinction_method none
_refine_ls_goodness_of_fit_ref 0.986
_refine_ls_hydrogen_treatment mixed
_refine_ls_matrix_type full
_refine_ls_number_parameters 209
_refine_ls_number_reflns 3401
_refine_ls_number_restraints 0
_refine_ls_restrained_S_all 0.986
_refine_ls_R_factor_all 0.0542
_refine_ls_R_factor_gt 0.0364
_refine_ls_shift/su_max 0.001
_refine_ls_shift/su_mean 0.000
_refine_ls_structure_factor_coef Fsqd
_refine_ls_weighting_details 'calc w=1/[\s^2^(Fo^2^)+(0.0524P)^2^+0.0000P] where P=(Fo^2^+2Fc^2^)/3'
_refine_ls_weighting_scheme calc
_refine_ls_wR_factor_gt 0.0862
_refine_ls_wR_factor_ref 0.0897
_reflns_number_gt 2436
_reflns_number_total 3401
_reflns_threshold_expression >2sigma(I)
_cod_data_source_file 1267-2035.cff
_cod_data_source_block k438m
_cod_original_sg_symbol_H-M C12/c1
_cod_database_code 8102145
_cell_measurement_2theta_min 4.05
_cell_measurement_2theta_max 52.28

loop_
_symmetry_equiv_pos_as_xyz
'x, y, z'
'-x, y, -z+1/2'
'x+1/2, y+1/2, z'
'-x+1/2, y+1/2, -z+1/2'
'-x, -y, -z'
'x, -y, z-1/2'
'-x+1/2, -y+1/2, -z'
'x+1/2, -y+1/2, z-1/2'

loop_
_atom_site_label
_atom_site_type_symbol
_atom_site_fract_x
_atom_site_fract_y
_atom_site_fract_z
_atom_site_U_iso_or_equiv
_atom_site_adp_type
_atom_site_occupancy
_atom_site_symmetry_multiplicity
_atom_site_Wyckoff_symbol
_atom_site_calc_flag
_atom_site_refinement_flags
_atom_site_disorder_assembly
_atom_site_disorder_group
C1 C 0.42896(9) 0.95057(10) 0.90743(7) 0.0402(3) Uani 1 8 f d . . .
H1 H 0.4832 0.9247 0.9455 0.048 Uiso 1 8 f calc R . .
C2 C 0.34847(10) 0.97699(10) 0.93179(7) 0.0446(4) Uani 1 8 f d . . .
H2 H 0.3465 0.9691 0.9848 0.054 Uiso 1 8 f calc R . .
C3 C 0.27029(10) 1.01552(10) 0.87646(7) 0.0434(3) Uani 1 8 f d . . .
H3 H 0.2136 1.0358 0.8914 0.052 Uiso 1 8 f calc R . .
C4 C 0.27442(9) 1.02451(9) 0.80009(7) 0.0368(3) Uani 1 8 f d . . .
H4 H 0.2209 1.0508 0.7615 0.044 Uiso 1 8 f calc R . .
C5 C 0.35898(8) 0.99423(8) 0.78010(6) 0.0281(3) Uani 1 8 f d . . .
C6 C 0.28725(8) 1.02874(8) 0.64008(6) 0.0289(3) Uani 1 8 f d . . .
C7 C 0.27526(8) 1.11872(9) 0.62234(6) 0.0324(3) Uani 1 8 f d . . .
C8 C 0.19779(9) 1.14393(9) 0.55796(7) 0.0385(3) Uani 1 8 f d . . .
H8 H 0.1884 1.2047 0.5446 0.046 Uiso 1 8 f calc R . .
C9 C 0.13461(9) 1.08236(10) 0.51348(7) 0.0403(3) Uani 1 8 f d . . .
H9 H 0.0827 1.1008 0.4693 0.048 Uiso 1 8 f calc R . .
C10 C 0.14604(9) 0.99401(9) 0.53249(7) 0.0372(3) Uani 1 8 f d . . .
H10 H 0.1012 0.9523 0.5016 0.045 Uiso 1 8 f calc R . .
C11 C 0.22235(8) 0.96499(8) 0.59633(7) 0.0314(3) Uani 1 8 f d . . .
C12 C 0.23847(9) 0.86812(9) 0.61611(8) 0.0390(3) Uani 1 8 f d . . .
H12 H 0.2672 0.8633 0.6745 0.047 Uiso 1 8 f calc R . .
C13 C 0.31437(10) 0.82987(10) 0.57725(9) 0.0496(4) Uani 1 8 f d . . .
H13A H 0.3243 0.7671 0.5904 0.074 Uiso 1 8 f calc R . .
H13B H 0.3777 0.8613 0.5964 0.074 Uiso 1 8 f calc R . .
H13C H 0.2899 0.8366 0.5199 0.074 Uiso 1 8 f calc R . .
C14 C 0.14343(11) 0.81327(10) 0.59414(10) 0.0554(4) Uani 1 8 f d . . .
H14A H 0.1594 0.7515 0.6086 0.083 Uiso 1 8 f calc R . .
H14B H 0.1127 0.8175 0.5372 0.083 Uiso 1 8 f calc R . .
H14C H 0.0970 0.8356 0.6225 0.083 Uiso 1 8 f calc R . .
C15 C 0.34643(10) 1.18577(9) 0.67069(8) 0.0407(3) Uani 1 8 f d . . .
H15 H 0.3721 1.1615 0.7252 0.049 Uiso 1 8 f calc R . .
C16 C 0.29771(13) 1.27426(11) 0.67701(11) 0.0683(5) Uani 1 8 f d . . .
H16A H 0.3473 1.3148 0.7088 0.102 Uiso 1 8 f calc R . .
H16B H 0.2437 1.2659 0.7021 0.102 Uiso 1 8 f calc R . .
H16C H 0.2707 1.2991 0.6242 0.102 Uiso 1 8 f calc R . .
C17 C 0.43488(10) 1.19804(11) 0.63698(9) 0.0550(4) Uani 1 8 f d . . .
H17A H 0.4806 1.2416 0.6686 0.083 Uiso 1 8 f calc R . .
H17B H 0.4115 1.2188 0.5824 0.083 Uiso 1 8 f calc R . .
H17C H 0.4696 1.1416 0.6383 0.083 Uiso 1 8 f calc R . .
C18 C 0.0000 0.96608(16) 0.7500 0.0793(8) Uani 1 4 e d S . .
H18A H 0.0195 0.9445 0.7039 0.119 Uiso 0.25 8 f calc PR . .
H18B H -0.0668 0.9445 0.7479 0.119 Uiso 0.25 8 f calc PR . .
H18C H 0.0474 0.9445 0.7982 0.119 Uiso 0.25 8 f calc PR . .
H18D H -0.0195 0.9445 0.7961 0.119 Uiso 0.25 8 f calc PR . .
H18E H 0.0668 0.9445 0.7521 0.119 Uiso 0.25 8 f calc PR . .
H18F H -0.0474 0.9445 0.7018 0.119 Uiso 0.25 8 f calc PR . .
C19 C 0.0000 1.06460(13) 0.7500 0.0445(5) Uani 1 4 e d S . .
C20 C 0.02489(10) 1.11175(11) 0.69113(9) 0.0508(4) Uani 1 8 f d . . .
H20 H 0.0422 1.0810 0.6498 0.061 Uiso 1 8 f calc R . .
C21 C 0.02505(11) 1.20250(12) 0.69123(10) 0.0606(4) Uani 1 8 f d . . .
H21 H 0.0427 1.2338 0.6503 0.073 Uiso 1 8 f calc R . .
C22 C 0.0000 1.24789(16) 0.7500 0.0647(6) Uani 1 4 e d S . .
H22 H 0.0000 1.3106 0.7500 0.078 Uiso 1 4 e calc SR . .
N1 N 0.43666(7) 0.95864(7) 0.83333(5) 0.0331(2) Uani 1 8 f d . . .
N2 N 0.36747(7) 1.00065(7) 0.70482(5) 0.0311(2) Uani 1 8 f d . . .
H2N H 0.4223(10) 0.9792(8) 0.6951(7) 0.035(3) Uiso 1 8 f d . . .

loop_
_atom_site_aniso_label
_atom_site_aniso_U_11
_atom_site_aniso_U_22
_atom_site_aniso_U_33
_atom_site_aniso_U_23
_atom_site_aniso_U_13
_atom_site_aniso_U_12
C1 0.0370(7) 0.0544(9) 0.0270(7) 0.0052(6) 0.0049(5) 0.0014(6)
C2 0.0439(7) 0.0662(10) 0.0260(6) 0.0025(6) 0.0133(6) -0.0016(7)
C3 0.0356(7) 0.0633(10) 0.0354(7) -0.0014(6) 0.0167(6) 0.0024(6)
C4 0.0311(6) 0.0485(8) 0.0314(6) 0.0027(6) 0.0096(5) 0.0035(6)
C5 0.0283(6) 0.0304(7) 0.0256(6) -0.0012(5) 0.0074(5) -0.0059(5)
C6 0.0254(6) 0.0402(7) 0.0228(6) 0.0007(5) 0.0096(5) -0.0012(5)
C7 0.0322(6) 0.0401(8) 0.0268(6) 0.0017(5) 0.0111(5) -0.0033(5)
C8 0.0401(7) 0.0426(8) 0.0335(7) 0.0086(6) 0.0111(6) 0.0023(6)
C9 0.0328(6) 0.0576(10) 0.0281(6) 0.0060(6) 0.0044(5) 0.0022(6)
C10 0.0314(6) 0.0510(9) 0.0289(6) -0.0062(6) 0.0078(5) -0.0072(6)
C11 0.0293(6) 0.0409(7) 0.0270(6) -0.0032(5) 0.0129(5) -0.0039(5)
C12 0.0414(7) 0.0378(8) 0.0380(7) -0.0032(6) 0.0113(6) -0.0050(6)
C13 0.0440(8) 0.0453(9) 0.0602(9) -0.0089(7) 0.0157(7) -0.0008(6)
C14 0.0502(8) 0.0467(9) 0.0744(10) -0.0056(8) 0.0257(8) -0.0121(7)
C15 0.0448(7) 0.0387(8) 0.0367(7) 0.0038(6) 0.0080(6) -0.0084(6)
C16 0.0662(10) 0.0491(10) 0.0860(12) -0.0199(9) 0.0147(9) -0.0088(8)
C17 0.0436(8) 0.0627(10) 0.0553(9) 0.0091(8) 0.0075(7) -0.0164(7)
C18 0.0620(15) 0.0469(15) 0.121(2) 0.000 0.0102(15) 0.000
C19 0.0295(9) 0.0425(12) 0.0577(12) 0.000 0.0054(9) 0.000
C20 0.0400(7) 0.0659(11) 0.0474(8) -0.0020(8) 0.0135(6) 0.0082(7)
C21 0.0475(9) 0.0671(12) 0.0669(10) 0.0224(9) 0.0153(8) 0.0021(8)
C22 0.0547(13) 0.0451(14) 0.0905(18) 0.000 0.0133(13) 0.000
N1 0.0306(5) 0.0426(6) 0.0258(5) 0.0015(4) 0.0069(4) 0.0005(4)
N2 0.0261(5) 0.0435(6) 0.0244(5) 0.0010(4) 0.0082(4) 0.0025(5)

loop_
_atom_type_symbol
_atom_type_description
_atom_type_scat_dispersion_real
_atom_type_scat_dispersion_imag
_atom_type_scat_source
C C 0.0033 0.0016 'International Tables Vol C Tables 4.2.6.8 and 6.1.1.4'
H H 0.0000 0.0000 'International Tables Vol C Tables 4.2.6.8 and 6.1.1.4'
N N 0.0061 0.0033 'International Tables Vol C Tables 4.2.6.8 and 6.1.1.4'

loop_
_geom_angle_atom_site_label_1
_geom_angle_atom_site_label_2
_geom_angle_atom_site_label_3
_geom_angle
_geom_angle_site_symmetry_1
_geom_angle_site_symmetry_3
_geom_angle_publ_flag
N1 C1 C2 124.59(12) . . ?
C1 C2 C3 117.51(11) . . ?
C4 C3 C2 119.98(12) . . ?
C3 C4 C5 118.62(11) . . ?
N1 C5 N2 116.16(10) . . ?
N1 C5 C4 122.30(10) . . ?
N2 C5 C4 121.54(11) . . ?
C7 C6 C11 121.86(10) . . ?
C7 C6 N2 119.27(10) . . ?
C11 C6 N2 118.87(11) . . ?
C8 C7 C6 117.98(11) . . ?
C8 C7 C15 121.44(12) . . ?
C6 C7 C15 120.56(11) . . ?
C9 C8 C7 121.03(13) . . ?
C8 C9 C10 120.44(12) . . ?
C9 C10 C11 121.00(12) . . ?
C10 C11 C6 117.67(12) . . ?
C10 C11 C12 121.73(11) . . ?
C6 C11 C12 120.54(11) . . ?
C11 C12 C14 113.95(11) . . ?
C11 C12 C13 110.11(11) . . ?
C14 C12 C13 110.03(11) . . ?
C7 C15 C17 109.95(11) . . ?
C7 C15 C16 113.25(12) . . ?
C17 C15 C16 110.36(12) . . ?
C20 C19 C20 117.6(2) 2_556 . ?
C20 C19 C18 121.18(10) 2_556 . ?
C20 C19 C18 121.18(10) . . ?
C21 C20 C19 121.15(15) . . ?
C22 C21 C20 120.25(17) . . ?
C21 C22 C21 119.5(2) 2_556 . ?
C5 N1 C1 116.96(10) . . ?
C5 N2 C6 122.67(10) . . ?

loop_
_geom_bond_atom_site_label_1
_geom_bond_atom_site_label_2
_geom_bond_distance
_geom_bond_site_symmetry_2
_geom_bond_publ_flag
C1 N1 1.3446(15) . ?
C1 C2 1.3674(19) . ?
C2 C3 1.3800(19) . ?
C3 C4 1.3694(17) . ?
C4 C5 1.3981(16) . ?
C5 N1 1.3393(15) . ?
C5 N2 1.3671(14) . ?
C6 C7 1.3980(18) . ?
C6 C11 1.4030(17) . ?
C6 N2 1.4291(15) . ?
C7 C8 1.3914(17) . ?
C7 C15 1.5115(18) . ?
C8 C9 1.3734(18) . ?
C9 C10 1.3781(19) . ?
C10 C11 1.3938(17) . ?
C11 C12 1.5107(18) . ?
C12 C14 1.5239(19) . ?
C12 C13 1.5240(18) . ?
C15 C17 1.5205(19) . ?
C15 C16 1.521(2) . ?
C18 C19 1.492(3) . ?
C19 C20 1.3794(18) 2_556 ?
C19 C20 1.3794(19) . ?
C20 C21 1.374(2) . ?
C21 C22 1.365(2) . ?
C22 C21 1.365(2) 2_556 ?
